data_4500158
loop_
_publ_author_name
'Braun, Doris E.'
'Karamertzanis, Panagiotis G.'
'Arlin, Jean-Baptiste'
'Florence, Alastair J.'
'Kahlenberg, Volker'
'Tocher, Derek A.'
'Griesser, Ulrich J.'
'Price, Sarah L.'

_publ_section_title
;
 Solid-State Forms of \b-Resorcylic Acid: How Exhaustive Should a
 Polymorph Screen Be?
;
_journal_issue 1
_journal_name_full 'Crystal growth &amp; design'
_journal_page_first 210
_journal_page_last 220
_journal_paper_doi 10.1021/cg101162a
_journal_volume 11
_journal_year 2011
_chemical_formula_moiety 'C7 H6 O4'
_chemical_formula_sum 'C7 H6 O4'
_chemical_formula_weight 154.12
_chemical_melting_point 504
_chemical_name_common 'beta resoryclic acid form I'
_chemical_name_systematic '2,4-hidyroxybenzoic acid form I'
_space_group_IT_number 14
_symmetry_cell_setting monoclinic
_symmetry_space_group_name_Hall '-P 2yab'
_symmetry_space_group_name_H-M 'P 1 21/a 1'
_cell_angle_alpha 90
_cell_angle_beta 92.215(1)
_cell_angle_gamma 90
_cell_formula_units_Z 4
_cell_length_a 23.1978(4)
_cell_length_b 5.5469(1)
_cell_length_c 5.1980(1)
_cell_volume 668.36(2)
_diffrn_ambient_temperature 298
_exptl_crystal_colour colourless
_exptl_crystal_density_diffrn 1.532
_exptl_crystal_preparation
;
to be added
the powder produced was loaded in a 0.7 mm borosilicate glass capillary,
mounted on Bruker AXS D8 X-ray powder diffractometer equipped with 
primary monochromator (CuKa1, l = 1.54056A) and a 
Lynxeye position sensitive detector. Collection was made at room temperature.   
;
_pd_proc_ls_prof_R_factor 0.046
_pd_proc_ls_prof_wR_expected 0.019
_pd_proc_ls_prof_wR_factor 0.055
_refine_ls_goodness_of_fit_all 2.877
_cod_data_source_file cg101162a_si_002.cif
_cod_data_source_block bra_powder_structure
_cod_original_sg_symbol_H-M P21/a
_cod_database_code 4500158

loop_
_symmetry_equiv_pos_as_xyz
x,y,z
1/2-x,1/2+y,-z
-x,-y,-z
1/2+x,1/2-y,z

loop_
_atom_site_label
_atom_site_type_symbol
_atom_site_thermal_displace_type
_atom_site_fract_x
_atom_site_fract_y
_atom_site_fract_z
_atom_site_occupancy
_atom_site_U_iso_or_equiv
O8Z O Uiso 0.49369(8) 0.1997(5) -0.2373(5) 1.000 0.0719
O9Z O Uiso 0.43533(9) -0.0770(5) -0.4019(4) 1.000 0.0719
O10Z O Uiso 0.33036(8) -0.1167(4) -0.2204(4) 1.000 0.0719
O11Z O Uiso 0.28293(11) 0.4180(5) 0.4378(4) 1.000 0.0719
C1Z C Uiso 0.40129(7) 0.1716(3) -0.0705(3) 1.000 0.0719
C2Z C Uiso 0.34665(6) 0.0637(3) -0.0669(3) 1.000 0.0719
C3Z C Uiso 0.30631(7) 0.1459(4) 0.1044(3) 1.000 0.0719
C4Z C Uiso 0.32021(9) 0.3331(4) 0.2700(3) 1.000 0.0719
C5Z C Uiso 0.37454(10) 0.4434(3) 0.2696(4) 1.000 0.0719
C6Z C Uiso 0.41389(9) 0.3617(3) 0.1009(4) 1.000 0.0719
C7Z C Uiso 0.44363(7) 0.0849(4) -0.2506(4) 1.000 0.0719
H12Z H Uiso 0.51653(9) 0.1339(6) -0.3545(6) 1.000 0.0862
H13Z H Uiso 0.35921(9) -0.1566(5) -0.3232(4) 1.000 0.0862
H14Z H Uiso 0.24922(10) 0.3377(5) 0.4258(5) 1.000 0.0862
H15Z H Uiso 0.26959(7) 0.0700(5) 0.1034(4) 1.000 0.0862
H16Z H Uiso 0.38297(12) 0.5719(4) 0.3858(5) 1.000 0.0862
H17Z H Uiso 0.45091(10) 0.4346(4) 0.0984(5) 1.000 0.0862

loop_
_geom_angle_atom_site_label_1
_geom_angle_atom_site_label_2
_geom_angle_atom_site_label_3
_geom_angle
C7Z O8Z H12Z 107.9(3)
C2Z O10Z H13Z 110.0(2)
C4Z O11Z H14Z 111.3(3)
C6Z C1Z C7Z 121.61(16)
C2Z C1Z C6Z 118.57(16)
C2Z C1Z C7Z 119.83(15)
O10Z C2Z C3Z 116.66(15)
O10Z C2Z C1Z 123.43(15)
C1Z C2Z C3Z 119.91(15)
C2Z C3Z C4Z 119.91(16)
O11Z C4Z C3Z 122.1(2)
O11Z C4Z C5Z 116.9(2)
C3Z C4Z C5Z 121.10(17)
C4Z C5Z C6Z 118.63(17)
C1Z C6Z C5Z 121.88(18)
O8Z C7Z O9Z 120.7(2)
O8Z C7Z C1Z 114.7(2)
O9Z C7Z C1Z 124.62(18)
C2Z C3Z H15Z 118.4(2)
C4Z C3Z H15Z 121.7(2)
C4Z C5Z H16Z 119.3(3)
C6Z C5Z H16Z 122.0(3)
C1Z C6Z H17Z 118.5(2)
C5Z C6Z H17Z 119.6(2)

loop_
_geom_bond_atom_site_label_1
_geom_bond_atom_site_label_2
_geom_bond_distance
O8Z C7Z 1.324(3)
O9Z C7Z 1.204(3)
O10Z C2Z 1.326(3)
O11Z C4Z 1.337(3)
O8Z H12Z 0.900(4)
O10Z H13Z 0.900(3)
O11Z H14Z 0.900(4)
C1Z C7Z 1.464(2)
C1Z C2Z 1.403(2)
C1Z C6Z 1.404(2)
C2Z C3Z 1.393(2)
C3Z C4Z 1.379(3)
C4Z C5Z 1.401(3)
C5Z C6Z 1.367(3)
C3Z H15Z 0.950(3)
C5Z H16Z 0.950(3)
C6Z H17Z 0.950(3)

loop_
_geom_hbond_atom_site_label_D
_geom_hbond_atom_site_label_H
_geom_hbond_atom_site_label_A
_geom_hbond_distance_DH
_geom_hbond_distance_HA
_geom_hbond_distance_DA
_geom_hbond_angle_DHA
_geom_hbond_site_symmetry_A
O8Z H12Z O9Z 0.900(4) 1.749(3) 2.632(3) 166.5(4) 3_654
O10Z H13Z O9Z 0.900(3) 1.881(3) 2.654(3) 142.9(3) .
O11Z H14Z O10Z 0.900(4) 2.112(3) 2.827(3) 135.7(3) 2_555
O11Z H14Z O11Z 0.900(4) 2.553(4) 3.244(4) 134.0(3) 2_546
C5Z H16Z O9Z 0.950(3) 2.526(3) 3.435(3) 160.1(3) 1_566
C6Z H17Z O8Z 0.950(3) 2.421(4) 2.752(3) 100.2(2) .
C6Z H17Z O8Z 0.950(3) 2.493(3) 3.302(3) 143.0(2) 3_665

loop_
_geom_torsion_atom_site_label_1
_geom_torsion_atom_site_label_2
_geom_torsion_atom_site_label_3
_geom_torsion_atom_site_label_4
_geom_torsion
C6Z C1Z C2Z O10Z 180.00(19)
C6Z C1Z C2Z C3Z 0.0(3)
C7Z C1Z C2Z O10Z 0.0(3)
C7Z C1Z C2Z C3Z 179.97(18)
C2Z C1Z C6Z C5Z 0.0(3)
C7Z C1Z C6Z C5Z -179.97(19)
C2Z C1Z C7Z O8Z 180.00(19)
C2Z C1Z C7Z O9Z 0.1(3)
C6Z C1Z C7Z O8Z 0.0(3)
C6Z C1Z C7Z O9Z -180.0(2)
O10Z C2Z C3Z C4Z -179.98(18)
C1Z C2Z C3Z C4Z 0.0(3)
C2Z C3Z C4Z O11Z -179.97(19)
C2Z C3Z C4Z C5Z 0.0(3)
O11Z C4Z C5Z C6Z 180.0(2)
C3Z C4Z C5Z C6Z 0.0(3)
C4Z C5Z C6Z C1Z 0.0(3)

loop_
_cod_related_entry_id
_cod_related_entry_database
_cod_related_entry_code
1 ChemSpider 1446
